data_4114617
loop_
_publ_author_name
'Akira Sekiguchi'
'Yutaka Ishida'
'Norihisa Fukaya'
'Masaaki Ichinohe'
'Nozomi Takagi'
'Shigeru Nagase'

_publ_section_title
;
 The First Halogen-Substituted Cyclotrigermenes: A Unique Halogen Walk
 over the Three-Membered Ring Skeleton and Facial Stereoselectivity in the
 Diels-Alder Reaction
;
_journal_name_full 'Journal of the American Chemical Society'
_journal_page_first 1158
_journal_page_last 1159
_journal_paper_doi 10.1021/ja012216m
_journal_volume 124
_journal_year 2002
_chemical_formula_sum 'C36 H81 Br Ge3 Si3'
_chemical_formula_weight 895.96
_chemical_name_systematic
; 
 3-Bromo-1,2,3-tris(tri-t-butylsilyl)cyclotrigermene 
;
_space_group_IT_number 2
_symmetry_cell_setting triclinic
_symmetry_space_group_name_Hall '-P 1'
_symmetry_space_group_name_H-M 'P -1'
_atom_sites_solution_hydrogens geom
_atom_sites_solution_primary direct
_atom_sites_solution_secondary difmap
_audit_creation_method SHELXL-97
_cell_angle_alpha 74.530(5)
_cell_angle_beta 82.005(6)
_cell_angle_gamma 60.497(5)
_cell_formula_units_Z 2
_cell_length_a 13.4860(10)
_cell_length_b 13.6600(16)
_cell_length_c 14.9860(19)
_cell_measurement_reflns_used 21138
_cell_measurement_temperature 120
_cell_measurement_theta_max 27.96
_cell_measurement_theta_min 2.82
_cell_volume 2315.6(5)
_computing_cell_refinement Scalepack
_computing_data_collection 'MacScience Xpress'
_computing_data_reduction Denzo
_computing_molecular_graphics ORTEP
_computing_publication_material CIFTAB
_computing_structure_refinement 'SHELXL-97 (Sheldrick, 1997)'
_computing_structure_solution SIR92
_diffrn_ambient_temperature 120
_diffrn_measured_fraction_theta_full 0.898
_diffrn_measured_fraction_theta_max 0.898
_diffrn_measurement_device_type 'MacScience DIP2030 Image plate'
_diffrn_radiation_monochromator graphite
_diffrn_radiation_source 'Rotating anode'
_diffrn_radiation_type MoK\a
_diffrn_radiation_wavelength 0.71070
_diffrn_reflns_av_R_equivalents 0.0790
_diffrn_reflns_av_sigmaI/netI 0.1071
_diffrn_reflns_limit_h_max 16
_diffrn_reflns_limit_h_min 0
_diffrn_reflns_limit_k_max 18
_diffrn_reflns_limit_k_min -15
_diffrn_reflns_limit_l_max 19
_diffrn_reflns_limit_l_min -19
_diffrn_reflns_number 21138
_diffrn_reflns_theta_full 27.96
_diffrn_reflns_theta_max 27.96
_diffrn_reflns_theta_min 2.82
_exptl_absorpt_coefficient_mu 2.896
_exptl_crystal_colour Red
_exptl_crystal_density_diffrn 1.285
_exptl_crystal_description 'cubic '
_exptl_crystal_F_000 940
_exptl_crystal_size_max 0.2
_exptl_crystal_size_mid 0.2
_exptl_crystal_size_min 0.1
_refine_diff_density_max 1.145
_refine_diff_density_min -0.917
_refine_diff_density_rms 0.129
_refine_ls_extinction_coef 0.0023(4)
_refine_ls_extinction_expression Fc^*^=kFc[1+0.001xFc^2^\l^3^/sin(2\q)]^-1/4^
_refine_ls_extinction_method SHELXL
_refine_ls_goodness_of_fit_ref 1.020
_refine_ls_hydrogen_treatment mixed
_refine_ls_matrix_type full
_refine_ls_number_parameters 389
_refine_ls_number_reflns 9992
_refine_ls_number_restraints 0
_refine_ls_restrained_S_all 1.020
_refine_ls_R_factor_all 0.1139
_refine_ls_R_factor_gt 0.0607
_refine_ls_shift/su_max 0.001
_refine_ls_shift/su_mean 0.000
_refine_ls_structure_factor_coef Fsqd
_refine_ls_weighting_details 'calc w=1/[\s^2^(Fo^2^)+(0.0420P)^2^+3.6523P] where P=(Fo^2^+2Fc^2^)/3'
_refine_ls_weighting_scheme calc
_refine_ls_wR_factor_gt 0.1168
_refine_ls_wR_factor_ref 0.1386
_reflns_number_gt 6369
_reflns_number_total 9992
_reflns_threshold_expression >2sigma(I)
_cod_data_source_file ja012216m_2.cif
_cod_data_source_block shelxl
_cod_original_cell_volume 2315.6(4)
_cod_database_code 4114617

loop_
_symmetry_equiv_pos_as_xyz
'x, y, z'
'-x, -y, -z'

loop_
_atom_site_label
_atom_site_type_symbol
_atom_site_fract_x
_atom_site_fract_y
_atom_site_fract_z
_atom_site_U_iso_or_equiv
_atom_site_adp_type
_atom_site_occupancy
_atom_site_symmetry_multiplicity
_atom_site_calc_flag
_atom_site_refinement_flags
Br1 Br 0.27923(5) 0.47375(6) 0.55068(5) 0.03138(16) Uani 1 1 d .
Ge1 Ge 0.22221(5) 0.26379(6) 0.76861(5) 0.02420(16) Uani 1 1 d .
Ge2 Ge 0.41388(5) 0.19157(5) 0.74911(5) 0.02318(16) Uani 1 1 d .
Ge3 Ge 0.29594(5) 0.39937(5) 0.71710(5) 0.01990(15) Uani 1 1 d .
Si1 Si 0.06278(12) 0.24420(13) 0.73762(11) 0.0168(3) Uani 1 1 d .
Si2 Si 0.60365(12) 0.03588(13) 0.73930(11) 0.0181(3) Uani 1 1 d .
Si3 Si 0.28502(12) 0.54950(14) 0.78312(12) 0.0211(3) Uani 1 1 d .
C1 C 0.1029(5) 0.1820(5) 0.6275(4) 0.0238(12) Uani 1 1 d .
C2 C -0.0028(6) 0.1980(7) 0.5840(5) 0.0382(17) Uani 1 1 d .
H2A H -0.0574 0.2787 0.5689 0.057 Uiso 1 1 calc R
H2B H -0.0361 0.1563 0.6274 0.057 Uiso 1 1 calc R
H2C H 0.0195 0.1690 0.5288 0.057 Uiso 1 1 calc R
C3 C 0.1617(6) 0.2406(6) 0.5534(4) 0.0319(14) Uani 1 1 d .
H3A H 0.1109 0.3222 0.5360 0.048 Uiso 1 1 calc R
H3B H 0.1804 0.2084 0.5000 0.048 Uiso 1 1 calc R
H3C H 0.2300 0.2275 0.5786 0.048 Uiso 1 1 calc R
C4 C 0.1883(5) 0.0535(5) 0.6505(5) 0.0294(14) Uani 1 1 d .
H4A H 0.2548 0.0420 0.6775 0.044 Uiso 1 1 calc R
H4B H 0.2095 0.0253 0.5949 0.044 Uiso 1 1 calc R
H4C H 0.1544 0.0123 0.6936 0.044 Uiso 1 1 calc R
C5 C -0.0626(4) 0.4001(5) 0.7182(4) 0.0217(12) Uani 1 1 d .
C6 C -0.0523(5) 0.4752(6) 0.6255(5) 0.0333(15) Uani 1 1 d .
H6A H 0.0198 0.4742 0.6219 0.050 Uiso 1 1 calc R
H6B H -0.1127 0.5531 0.6203 0.050 Uiso 1 1 calc R
H6C H -0.0574 0.4456 0.5760 0.050 Uiso 1 1 calc R
C7 C -0.1785(4) 0.4024(5) 0.7234(5) 0.0303(15) Uani 1 1 d .
H7A H -0.1855 0.3553 0.7816 0.045 Uiso 1 1 calc R
H7B H -0.1836 0.3730 0.6737 0.045 Uiso 1 1 calc R
H7C H -0.2387 0.4804 0.7181 0.045 Uiso 1 1 calc R
C8 C -0.0631(5) 0.4606(5) 0.7929(4) 0.0260(13) Uani 1 1 d .
H8A H -0.0693 0.4170 0.8533 0.039 Uiso 1 1 calc R
H8B H -0.1267 0.5372 0.7830 0.039 Uiso 1 1 calc R
H8C H 0.0064 0.4649 0.7885 0.039 Uiso 1 1 calc R
C9 C 0.0449(5) 0.1404(5) 0.8474(4) 0.0209(12) Uani 1 1 d .
C10 C -0.0052(5) 0.2002(6) 0.9286(4) 0.0284(13) Uani 1 1 d .
H10A H -0.0776 0.2671 0.9113 0.043 Uiso 1 1 calc R
H10B H 0.0458 0.2232 0.9439 0.043 Uiso 1 1 calc R
H10C H -0.0150 0.1475 0.9814 0.043 Uiso 1 1 calc R
C11 C 0.1612(5) 0.0339(5) 0.8803(4) 0.0263(13) Uani 1 1 d .
H11A H 0.1958 -0.0065 0.8315 0.040 Uiso 1 1 calc R
H11B H 0.1496 -0.0169 0.9337 0.040 Uiso 1 1 calc R
H11C H 0.2103 0.0590 0.8960 0.040 Uiso 1 1 calc R
C12 C -0.0350(5) 0.0969(5) 0.8301(5) 0.0306(15) Uani 1 1 d .
H12A H -0.1076 0.1618 0.8097 0.046 Uiso 1 1 calc R
H12B H -0.0449 0.0488 0.8865 0.046 Uiso 1 1 calc R
H12C H -0.0023 0.0530 0.7834 0.046 Uiso 1 1 calc R
C13 C 0.5850(5) -0.0886(5) 0.7198(5) 0.0269(13) Uani 1 1 d .
C14 C 0.5428(6) -0.0603(7) 0.6214(5) 0.0420(19) Uani 1 1 d .
H14A H 0.4727 0.0112 0.6113 0.063 Uiso 1 1 calc R
H14B H 0.5303 -0.1212 0.6142 0.063 Uiso 1 1 calc R
H14C H 0.5990 -0.0531 0.5771 0.063 Uiso 1 1 calc R
C15 C 0.6970(5) -0.2043(5) 0.7332(5) 0.0341(15) Uani 1 1 d .
H15A H 0.7249 -0.2247 0.7946 0.051 Uiso 1 1 calc R
H15B H 0.7527 -0.1964 0.6887 0.051 Uiso 1 1 calc R
H15C H 0.6831 -0.2637 0.7246 0.051 Uiso 1 1 calc R
C16 C 0.4948(5) -0.1063(5) 0.7878(5) 0.0330(16) Uani 1 1 d .
H16A H 0.4243 -0.0353 0.7804 0.049 Uiso 1 1 calc R
H16B H 0.5208 -0.1295 0.8502 0.049 Uiso 1 1 calc R
H16C H 0.4832 -0.1652 0.7751 0.049 Uiso 1 1 calc R
C17 C 0.6773(5) -0.0034(5) 0.8548(4) 0.0223(12) Uani 1 1 d .
C18 C 0.8078(5) -0.0714(6) 0.8450(5) 0.0319(15) Uani 1 1 d .
H18A H 0.8282 -0.1395 0.8238 0.048 Uiso 1 1 calc R
H18B H 0.8422 -0.0934 0.9040 0.048 Uiso 1 1 calc R
H18C H 0.8345 -0.0238 0.8011 0.048 Uiso 1 1 calc R
C19 C 0.6396(6) -0.0785(6) 0.9325(5) 0.0351(15) Uani 1 1 d .
H19A H 0.6562 -0.1473 0.9144 0.053 Uiso 1 1 calc R
H19B H 0.5592 -0.0357 0.9435 0.053 Uiso 1 1 calc R
H19C H 0.6800 -0.0991 0.9882 0.053 Uiso 1 1 calc R
C20 C 0.6477(5) 0.1055(6) 0.8885(5) 0.0352(16) Uani 1 1 d .
H20A H 0.5666 0.1491 0.8953 0.053 Uiso 1 1 calc R
H20B H 0.6749 0.1522 0.8441 0.053 Uiso 1 1 calc R
H20C H 0.6832 0.0828 0.9471 0.053 Uiso 1 1 calc R
C21 C 0.6687(5) 0.1041(5) 0.6349(4) 0.0237(12) Uani 1 1 d .
C22 C 0.6938(5) 0.1914(6) 0.6593(5) 0.0336(15) Uani 1 1 d .
H22A H 0.6251 0.2494 0.6810 0.050 Uiso 1 1 calc R
H22B H 0.7216 0.2273 0.6052 0.050 Uiso 1 1 calc R
H22C H 0.7503 0.1525 0.7069 0.050 Uiso 1 1 calc R
C23 C 0.5841(5) 0.1718(6) 0.5530(5) 0.0372(16) Uani 1 1 d .
H23A H 0.5140 0.2297 0.5731 0.056 Uiso 1 1 calc R
H23B H 0.5696 0.1194 0.5322 0.056 Uiso 1 1 calc R
H23C H 0.6165 0.2082 0.5031 0.056 Uiso 1 1 calc R
C24 C 0.7796(5) 0.0116(6) 0.6003(5) 0.0358(16) Uani 1 1 d .
H24A H 0.7647 -0.0436 0.5845 0.054 Uiso 1 1 calc R
H24B H 0.8357 -0.0271 0.6482 0.054 Uiso 1 1 calc R
H24C H 0.8075 0.0479 0.5466 0.054 Uiso 1 1 calc R
C25 C 0.4303(5) 0.5471(6) 0.7567(5) 0.0319(15) Uani 1 1 d .
C26 C 0.4695(5) 0.5370(6) 0.6565(5) 0.0364(16) Uani 1 1 d .
H26A H 0.4702 0.4706 0.6456 0.055 Uiso 1 1 calc R
H26B H 0.5448 0.5290 0.6471 0.055 Uiso 1 1 calc R
H26C H 0.4180 0.6053 0.6143 0.055 Uiso 1 1 calc R
C27 C 0.4286(6) 0.6556(6) 0.7720(6) 0.044(2) Uani 1 1 d .
H27A H 0.4039 0.6634 0.8342 0.066 Uiso 1 1 calc R
H27B H 0.3771 0.7229 0.7291 0.066 Uiso 1 1 calc R
H27C H 0.5038 0.6478 0.7623 0.066 Uiso 1 1 calc R
C28 C 0.5243(5) 0.4401(6) 0.8189(6) 0.0402(18) Uani 1 1 d .
H28A H 0.5046 0.4417 0.8828 0.060 Uiso 1 1 calc R
H28B H 0.5955 0.4410 0.8051 0.060 Uiso 1 1 calc R
H28C H 0.5311 0.3711 0.8075 0.060 Uiso 1 1 calc R
C29 C 0.2579(5) 0.5038(6) 0.9146(5) 0.0317(15) Uani 1 1 d .
C30 C 0.1341(6) 0.5245(6) 0.9340(5) 0.0379(16) Uani 1 1 d .
H30A H 0.1189 0.4835 0.8994 0.057 Uiso 1 1 calc R
H30B H 0.0822 0.6057 0.9156 0.057 Uiso 1 1 calc R
H30C H 0.1245 0.4972 0.9989 0.057 Uiso 1 1 calc R
C31 C 0.2805(6) 0.5699(7) 0.9712(5) 0.0399(18) Uani 1 1 d .
H31A H 0.3574 0.5569 0.9606 0.060 Uiso 1 1 calc R
H31B H 0.2694 0.5428 1.0359 0.060 Uiso 1 1 calc R
H31C H 0.2287 0.6510 0.9524 0.060 Uiso 1 1 calc R
C32 C 0.3354(6) 0.3728(6) 0.9553(5) 0.0355(15) Uani 1 1 d .
H32A H 0.3236 0.3282 0.9222 0.053 Uiso 1 1 calc R
H32B H 0.3167 0.3535 1.0196 0.053 Uiso 1 1 calc R
H32C H 0.4138 0.3557 0.9495 0.053 Uiso 1 1 calc R
C33 C 0.1586(5) 0.6948(5) 0.7244(5) 0.0260(13) Uani 1 1 d .
C34 C 0.1896(5) 0.7479(6) 0.6277(5) 0.0387(17) Uani 1 1 d .
H34A H 0.2161 0.6936 0.5892 0.058 Uiso 1 1 calc R
H34B H 0.2484 0.7661 0.6332 0.058 Uiso 1 1 calc R
H34C H 0.1234 0.8172 0.6005 0.058 Uiso 1 1 calc R
C35 C 0.1171(5) 0.7861(6) 0.7826(6) 0.0379(17) Uani 1 1 d .
H35A H 0.1793 0.7974 0.7922 0.057 Uiso 1 1 calc R
H35B H 0.0889 0.7598 0.8414 0.057 Uiso 1 1 calc R
H35C H 0.0572 0.8578 0.7504 0.057 Uiso 1 1 calc R
C36 C 0.0561(5) 0.6790(6) 0.7104(5) 0.0355(16) Uani 1 1 d .
H36A H 0.0798 0.6227 0.6742 0.053 Uiso 1 1 calc R
H36B H -0.0035 0.7514 0.6788 0.053 Uiso 1 1 calc R
H36C H 0.0283 0.6532 0.7696 0.053 Uiso 1 1 calc R

loop_
_atom_site_aniso_label
_atom_site_aniso_U_11
_atom_site_aniso_U_22
_atom_site_aniso_U_33
_atom_site_aniso_U_23
_atom_site_aniso_U_13
_atom_site_aniso_U_12
Br1 0.0357(3) 0.0280(4) 0.0243(4) -0.0020(3) -0.0023(3) -0.0120(3)
Ge1 0.0174(3) 0.0202(3) 0.0365(4) -0.0047(3) -0.0019(2) -0.0105(2)
Ge2 0.0157(3) 0.0166(3) 0.0320(4) -0.0054(3) 0.0009(2) -0.0041(2)
Ge3 0.0221(3) 0.0147(3) 0.0230(4) -0.0053(2) 0.0010(2) -0.0087(2)
Si1 0.0163(7) 0.0178(8) 0.0168(8) -0.0027(6) -0.0010(5) -0.0088(6)
Si2 0.0149(6) 0.0158(8) 0.0210(9) -0.0060(6) -0.0011(5) -0.0042(6)
Si3 0.0189(7) 0.0160(8) 0.0302(10) -0.0095(7) 0.0038(6) -0.0087(6)
C1 0.030(3) 0.025(3) 0.016(3) -0.003(2) 0.000(2) -0.014(3)
C2 0.039(4) 0.047(5) 0.035(4) -0.015(3) -0.007(3) -0.020(3)
C3 0.043(4) 0.033(4) 0.019(3) -0.009(3) 0.007(3) -0.018(3)
C4 0.034(3) 0.020(3) 0.030(4) -0.011(3) 0.002(3) -0.008(3)
C5 0.019(3) 0.026(3) 0.022(3) -0.006(2) 0.004(2) -0.013(2)
C6 0.031(3) 0.030(4) 0.029(4) 0.008(3) -0.008(3) -0.013(3)
C7 0.017(3) 0.026(3) 0.041(4) 0.000(3) -0.007(2) -0.006(2)
C8 0.020(3) 0.022(3) 0.035(4) -0.009(3) 0.000(2) -0.007(2)
C9 0.023(3) 0.017(3) 0.022(3) -0.001(2) -0.004(2) -0.011(2)
C10 0.036(3) 0.029(4) 0.021(3) -0.007(3) 0.004(2) -0.016(3)
C11 0.031(3) 0.022(3) 0.023(3) -0.001(3) -0.003(2) -0.011(3)
C12 0.032(3) 0.026(3) 0.035(4) 0.005(3) -0.002(3) -0.020(3)
C13 0.031(3) 0.018(3) 0.030(4) -0.008(3) -0.007(2) -0.007(2)
C14 0.043(4) 0.043(5) 0.049(5) -0.021(4) -0.017(3) -0.018(3)
C15 0.032(3) 0.020(3) 0.047(5) -0.013(3) -0.006(3) -0.006(3)
C16 0.028(3) 0.020(3) 0.056(5) -0.014(3) 0.001(3) -0.012(3)
C17 0.023(3) 0.022(3) 0.020(3) -0.007(2) -0.001(2) -0.009(2)
C18 0.023(3) 0.026(4) 0.037(4) -0.004(3) -0.008(3) -0.005(3)
C19 0.038(4) 0.038(4) 0.024(4) -0.008(3) 0.005(3) -0.016(3)
C20 0.030(3) 0.037(4) 0.037(4) -0.017(3) -0.011(3) -0.007(3)
C21 0.025(3) 0.016(3) 0.025(3) -0.007(2) 0.006(2) -0.007(2)
C22 0.033(3) 0.028(4) 0.037(4) -0.003(3) 0.005(3) -0.016(3)
C23 0.035(3) 0.030(4) 0.030(4) 0.004(3) -0.002(3) -0.008(3)
C24 0.028(3) 0.029(4) 0.041(5) -0.012(3) 0.008(3) -0.008(3)
C25 0.031(3) 0.032(4) 0.041(4) -0.017(3) 0.006(3) -0.019(3)
C26 0.031(3) 0.030(4) 0.048(5) -0.007(3) 0.010(3) -0.018(3)
C27 0.039(4) 0.038(4) 0.073(6) -0.022(4) 0.008(4) -0.029(3)
C28 0.023(3) 0.042(5) 0.060(5) -0.018(4) -0.001(3) -0.015(3)
C29 0.034(3) 0.033(4) 0.037(4) -0.021(3) 0.006(3) -0.018(3)
C30 0.053(4) 0.042(4) 0.027(4) -0.008(3) 0.005(3) -0.030(4)
C31 0.045(4) 0.047(5) 0.041(5) -0.029(4) 0.001(3) -0.023(3)
C32 0.045(4) 0.036(4) 0.029(4) -0.011(3) -0.003(3) -0.019(3)
C33 0.025(3) 0.019(3) 0.037(4) -0.008(3) 0.001(2) -0.013(2)
C34 0.032(3) 0.017(3) 0.058(5) -0.003(3) 0.004(3) -0.009(3)
C35 0.032(3) 0.023(4) 0.060(5) -0.021(3) 0.009(3) -0.012(3)
C36 0.027(3) 0.026(4) 0.055(5) -0.016(3) 0.002(3) -0.011(3)

loop_
_atom_type_symbol
_atom_type_description
_atom_type_scat_dispersion_real
_atom_type_scat_dispersion_imag
_atom_type_scat_source
C C 0.0033 0.0016 'International Tables Vol C Tables 4.2.6.8 and 6.1.1.4'
H H 0.0000 0.0000 'International Tables Vol C Tables 4.2.6.8 and 6.1.1.4'
Br Br -0.2901 2.4595 'International Tables Vol C Tables 4.2.6.8 and 6.1.1.4'
Ge Ge 0.1547 1.8001 'International Tables Vol C Tables 4.2.6.8 and 6.1.1.4'
Si Si 0.0817 0.0704 'International Tables Vol C Tables 4.2.6.8 and 6.1.1.4'

loop_
_geom_angle_atom_site_label_1
_geom_angle_atom_site_label_2
_geom_angle_atom_site_label_3
_geom_angle
Ge2 Ge1 Si1 143.14(5)
Ge2 Ge1 Ge3 61.99(3)
Si1 Ge1 Ge3 138.55(5)
Ge1 Ge2 Si2 152.43(5)
Ge1 Ge2 Ge3 61.95(3)
Si2 Ge2 Ge3 144.98(5)
Ge1 Ge3 Ge2 56.07(2)
Ge1 Ge3 Br1 111.11(3)
Ge2 Ge3 Br1 108.64(3)
Ge1 Ge3 Si3 132.37(5)
Ge2 Ge3 Si3 133.27(5)
Br1 Ge3 Si3 106.98(5)
C5 Si1 C9 113.5(2)
C5 Si1 C1 113.1(3)
C9 Si1 C1 113.2(3)
C5 Si1 Ge1 103.92(17)
C9 Si1 Ge1 105.51(17)
C1 Si1 Ge1 106.61(18)
C17 Si2 C21 113.1(3)
C17 Si2 C13 112.9(3)
C21 Si2 C13 114.4(3)
C17 Si2 Ge2 106.85(18)
C21 Si2 Ge2 102.75(18)
C13 Si2 Ge2 105.79(19)
C25 Si3 C33 113.0(3)
C25 Si3 C29 113.0(3)
C33 Si3 C29 112.0(3)
C25 Si3 Ge3 105.9(2)
C33 Si3 Ge3 107.32(19)
C29 Si3 Ge3 104.91(19)
C4 C1 C2 108.4(5)
C4 C1 C3 106.0(5)
C2 C1 C3 108.6(5)
C4 C1 Si1 110.8(4)
C2 C1 Si1 111.6(4)
C3 C1 Si1 111.3(4)
C1 C2 H2A 109.5
C1 C2 H2B 109.5
H2A C2 H2B 109.5
C1 C2 H2C 109.5
H2A C2 H2C 109.5
H2B C2 H2C 109.5
C1 C3 H3A 109.5
C1 C3 H3B 109.5
H3A C3 H3B 109.5
C1 C3 H3C 109.5
H3A C3 H3C 109.5
H3B C3 H3C 109.5
C1 C4 H4A 109.5
C1 C4 H4B 109.5
H4A C4 H4B 109.5
C1 C4 H4C 109.5
H4A C4 H4C 109.5
H4B C4 H4C 109.5
C6 C5 C7 109.1(5)
C6 C5 C8 105.4(5)
C7 C5 C8 107.7(5)
C6 C5 Si1 111.8(4)
C7 C5 Si1 111.9(4)
C8 C5 Si1 110.6(4)
C5 C6 H6A 109.5
C5 C6 H6B 109.5
H6A C6 H6B 109.5
C5 C6 H6C 109.5
H6A C6 H6C 109.5
H6B C6 H6C 109.5
C5 C7 H7A 109.5
C5 C7 H7B 109.5
H7A C7 H7B 109.5
C5 C7 H7C 109.5
H7A C7 H7C 109.5
H7B C7 H7C 109.5
C5 C8 H8A 109.5
C5 C8 H8B 109.5
H8A C8 H8B 109.5
C5 C8 H8C 109.5
H8A C8 H8C 109.5
H8B C8 H8C 109.5
C10 C9 C12 107.6(5)
C10 C9 C11 106.5(5)
C12 C9 C11 108.3(5)
C10 C9 Si1 111.3(4)
C12 C9 Si1 111.6(4)
C11 C9 Si1 111.3(4)
C9 C10 H10A 109.5
C9 C10 H10B 109.5
H10A C10 H10B 109.5
C9 C10 H10C 109.5
H10A C10 H10C 109.5
H10B C10 H10C 109.5
C9 C11 H11A 109.5
C9 C11 H11B 109.5
H11A C11 H11B 109.5
C9 C11 H11C 109.5
H11A C11 H11C 109.5
H11B C11 H11C 109.5
C9 C12 H12A 109.5
C9 C12 H12B 109.5
H12A C12 H12B 109.5
C9 C12 H12C 109.5
H12A C12 H12C 109.5
H12B C12 H12C 109.5
C14 C13 C15 107.7(5)
C14 C13 C16 107.1(5)
C15 C13 C16 108.2(5)
C14 C13 Si2 110.8(5)
C15 C13 Si2 112.5(4)
C16 C13 Si2 110.3(4)
C13 C14 H14A 109.5
C13 C14 H14B 109.5
H14A C14 H14B 109.5
C13 C14 H14C 109.5
H14A C14 H14C 109.5
H14B C14 H14C 109.5
C13 C15 H15A 109.5
C13 C15 H15B 109.5
H15A C15 H15B 109.5
C13 C15 H15C 109.5
H15A C15 H15C 109.5
H15B C15 H15C 109.5
C13 C16 H16A 109.5
C13 C16 H16B 109.5
H16A C16 H16B 109.5
C13 C16 H16C 109.5
H16A C16 H16C 109.5
H16B C16 H16C 109.5
C18 C17 C19 107.7(5)
C18 C17 C20 108.0(5)
C19 C17 C20 106.6(5)
C18 C17 Si2 111.1(4)
C19 C17 Si2 111.6(4)
C20 C17 Si2 111.7(4)
C17 C18 H18A 109.5
C17 C18 H18B 109.5
H18A C18 H18B 109.5
C17 C18 H18C 109.5
H18A C18 H18C 109.5
H18B C18 H18C 109.5
C17 C19 H19A 109.5
C17 C19 H19B 109.5
H19A C19 H19B 109.5
C17 C19 H19C 109.5
H19A C19 H19C 109.5
H19B C19 H19C 109.5
C17 C20 H20A 109.5
C17 C20 H20B 109.5
H20A C20 H20B 109.5
C17 C20 H20C 109.5
H20A C20 H20C 109.5
H20B C20 H20C 109.5
C22 C21 C24 108.8(5)
C22 C21 C23 106.2(5)
C24 C21 C23 107.9(5)
C22 C21 Si2 111.3(4)
C24 C21 Si2 111.6(4)
C23 C21 Si2 110.8(4)
C21 C22 H22A 109.5
C21 C22 H22B 109.5
H22A C22 H22B 109.5
C21 C22 H22C 109.5
H22A C22 H22C 109.5
H22B C22 H22C 109.5
C21 C23 H23A 109.5
C21 C23 H23B 109.5
H23A C23 H23B 109.5
C21 C23 H23C 109.5
H23A C23 H23C 109.5
H23B C23 H23C 109.5
C21 C24 H24A 109.5
C21 C24 H24B 109.5
H24A C24 H24B 109.5
C21 C24 H24C 109.5
H24A C24 H24C 109.5
H24B C24 H24C 109.5
C26 C25 C28 105.6(6)
C26 C25 C27 108.4(6)
C28 C25 C27 107.6(6)
C26 C25 Si3 111.4(4)
C28 C25 Si3 110.9(5)
C27 C25 Si3 112.7(4)
C25 C26 H26A 109.5
C25 C26 H26B 109.5
H26A C26 H26B 109.5
C25 C26 H26C 109.5
H26A C26 H26C 109.5
H26B C26 H26C 109.5
C25 C27 H27A 109.5
C25 C27 H27B 109.5
H27A C27 H27B 109.5
C25 C27 H27C 109.5
H27A C27 H27C 109.5
H27B C27 H27C 109.5
C25 C28 H28A 109.5
C25 C28 H28B 109.5
H28A C28 H28B 109.5
C25 C28 H28C 109.5
H28A C28 H28C 109.5
H28B C28 H28C 109.5
C31 C29 C30 108.5(5)
C31 C29 C32 106.7(6)
C30 C29 C32 105.7(5)
C31 C29 Si3 111.8(5)
C30 C29 Si3 111.4(5)
C32 C29 Si3 112.4(4)
C29 C30 H30A 109.5
C29 C30 H30B 109.5
H30A C30 H30B 109.5
C29 C30 H30C 109.5
H30A C30 H30C 109.5
H30B C30 H30C 109.5
C29 C31 H31A 109.5
C29 C31 H31B 109.5
H31A C31 H31B 109.5
C29 C31 H31C 109.5
H31A C31 H31C 109.5
H31B C31 H31C 109.5
C29 C32 H32A 109.5
C29 C32 H32B 109.5
H32A C32 H32B 109.5
C29 C32 H32C 109.5
H32A C32 H32C 109.5
H32B C32 H32C 109.5
C34 C33 C35 106.8(5)
C34 C33 C36 106.0(6)
C35 C33 C36 107.9(5)
C34 C33 Si3 112.8(4)
C35 C33 Si3 111.5(5)
C36 C33 Si3 111.5(4)
C33 C34 H34A 109.5
C33 C34 H34B 109.5
H34A C34 H34B 109.5
C33 C34 H34C 109.5
H34A C34 H34C 109.5
H34B C34 H34C 109.5
C33 C35 H35A 109.5
C33 C35 H35B 109.5
H35A C35 H35B 109.5
C33 C35 H35C 109.5
H35A C35 H35C 109.5
H35B C35 H35C 109.5
C33 C36 H36A 109.5
C33 C36 H36B 109.5
H36A C36 H36B 109.5
C33 C36 H36C 109.5
H36A C36 H36C 109.5
H36B C36 H36C 109.5

loop_
_geom_bond_atom_site_label_1
_geom_bond_atom_site_label_2
_geom_bond_distance
Br1 Ge3 2.4253(10)
Ge1 Ge2 2.2743(8)
Ge1 Si1 2.4126(14)
Ge1 Ge3 2.4191(9)
Ge2 Si2 2.4074(16)
Ge2 Ge3 2.4200(9)
Ge3 Si3 2.4394(17)
Si1 C5 1.933(6)
Si1 C9 1.938(6)
Si1 C1 1.946(6)
Si2 C17 1.930(6)
Si2 C21 1.932(6)
Si2 C13 1.936(6)
Si3 C25 1.930(6)
Si3 C33 1.942(6)
Si3 C29 1.942(7)
C1 C4 1.524(8)
C1 C2 1.541(8)
C1 C3 1.551(8)
C2 H2A 0.9600
C2 H2B 0.9600
C2 H2C 0.9600
C3 H3A 0.9600
C3 H3B 0.9600
C3 H3C 0.9600
C4 H4A 0.9600
C4 H4B 0.9600
C4 H4C 0.9600
C5 C6 1.527(8)
C5 C7 1.539(7)
C5 C8 1.557(8)
C6 H6A 0.9600
C6 H6B 0.9600
C6 H6C 0.9600
C7 H7A 0.9600
C7 H7B 0.9600
C7 H7C 0.9600
C8 H8A 0.9600
C8 H8B 0.9600
C8 H8C 0.9600
C9 C10 1.537(8)
C9 C12 1.540(7)
C9 C11 1.551(8)
C10 H10A 0.9600
C10 H10B 0.9600
C10 H10C 0.9600
C11 H11A 0.9600
C11 H11B 0.9600
C11 H11C 0.9600
C12 H12A 0.9600
C12 H12B 0.9600
C12 H12C 0.9600
C13 C14 1.537(9)
C13 C15 1.544(8)
C13 C16 1.546(9)
C14 H14A 0.9600
C14 H14B 0.9600
C14 H14C 0.9600
C15 H15A 0.9600
C15 H15B 0.9600
C15 H15C 0.9600
C16 H16A 0.9600
C16 H16B 0.9600
C16 H16C 0.9600
C17 C18 1.541(8)
C17 C19 1.542(9)
C17 C20 1.545(8)
C18 H18A 0.9600
C18 H18B 0.9600
C18 H18C 0.9600
C19 H19A 0.9600
C19 H19B 0.9600
C19 H19C 0.9600
C20 H20A 0.9600
C20 H20B 0.9600
C20 H20C 0.9600
C21 C22 1.528(8)
C21 C24 1.541(8)
C21 C23 1.552(8)
C22 H22A 0.9600
C22 H22B 0.9600
C22 H22C 0.9600
C23 H23A 0.9600
C23 H23B 0.9600
C23 H23C 0.9600
C24 H24A 0.9600
C24 H24B 0.9600
C24 H24C 0.9600
C25 C26 1.541(10)
C25 C28 1.545(10)
C25 C27 1.548(8)
C26 H26A 0.9600
C26 H26B 0.9600
C26 H26C 0.9600
C27 H27A 0.9600
C27 H27B 0.9600
C27 H27C 0.9600
C28 H28A 0.9600
C28 H28B 0.9600
C28 H28C 0.9600
C29 C31 1.543(8)
C29 C30 1.547(9)
C29 C32 1.556(10)
C30 H30A 0.9600
C30 H30B 0.9600
C30 H30C 0.9600
C31 H31A 0.9600
C31 H31B 0.9600
C31 H31C 0.9600
C32 H32A 0.9600
C32 H32B 0.9600
C32 H32C 0.9600
C33 C34 1.539(9)
C33 C35 1.545(9)
C33 C36 1.549(8)
C34 H34A 0.9600
C34 H34B 0.9600
C34 H34C 0.9600
C35 H35A 0.9600
C35 H35B 0.9600
C35 H35C 0.9600
C36 H36A 0.9600
C36 H36B 0.9600
C36 H36C 0.9600
